data_1011227
loop_
_publ_author_name
'Barnick, M'

_publ_section_title
;
Strukturuntersuchungen des natuerlichen Wollastonits
;
_journal_coden_ASTM THEBEF
_journal_name_full 'Diss. Univ. Berlin'
_journal_page_first 1
_journal_page_last 43
_journal_volume 1936
_journal_year 1936
_chemical_compound_source 'from Cziklova, Banat'
_chemical_formula_structural 'Ca3 (Si3 O9)'
_chemical_formula_sum 'Ca3 O9 Si3'
_chemical_name_mineral 'Wollastonite 2M'
_chemical_name_systematic 'Calcium catena-trisilicate'
_space_group_IT_number 14
_symmetry_cell_setting monoclinic
_symmetry_Int_Tables_number 14
_symmetry_space_group_name_Hall '-P 2yab'
_symmetry_space_group_name_H-M 'P 1 21/a 1'
_cell_angle_alpha 90
_cell_angle_beta 95.41
_cell_angle_gamma 90
_cell_formula_units_Z 4
_cell_length_a 15.33
_cell_length_b 7.28
_cell_length_c 7.07
_cell_volume 785.5
_exptl_crystal_density_meas 2.91
_cod_database_code 1011227

loop_
_symmetry_equiv_pos_as_xyz
x,y,z
1/2-x,1/2+y,-z
-x,-y,-z
1/2+x,1/2-y,z

loop_
_atom_site_label
_atom_site_type_symbol
_atom_site_symmetry_multiplicity
_atom_site_Wyckoff_symbol
_atom_site_fract_x
_atom_site_fract_y
_atom_site_fract_z
_atom_site_occupancy
_atom_site_attached_hydrogens
_atom_site_calc_flag
O1 O2- 4 e 0.2861 0.125 0.6722 1. 0 d
O2 O2- 4 e 0.2861 0.125 0.3083 1. 0 d
O3 O2- 4 e 0.4083 0.3056 0.4667 1. 0 d
O4 O2- 4 e 0.15 0.3056 0.8333 1. 0 d
O5 O2- 4 e 0.15 0.3056 0.2028 1. 0 d
O6 O2- 4 e 0.1361 0.125 0.5222 1. 0 d
O7 O2- 4 e 0.4083 -0.0556 0.4667 1. 0 d
O8 O2- 4 e 0.15 -0.0556 0.8333 1. 0 d
O9 O2- 4 e 0.15 -0.0556 0.2028 1. 0 d
Si1 Si4+ 4 e 0.3444 0.125 0.4778 1. 0 d
Si2 Si4+ 4 e 0.1833 0.125 0.7139 1. 0 d
Si3 Si4+ 4 e 0.1833 0.125 0.3028 1. 0 d
Ca1 Ca2+ 4 e 0.2361 0.125 0. 1. 0 d
Ca2 Ca2+ 4 e 0.0527 0.125 0.775 1. 0 d
Ca3 Ca2+ 4 e 0.4444 0.125 0.1889 1. 0 d

loop_
_atom_type_symbol
_atom_type_oxidation_number
O2- -2.000
Si4+ 4.000
Ca2+ 2.000
